data_2240733
loop_
_publ_author_name
'Krishnamurthy, M. S.'
'Fathima, Nikhath'
'Nagarajaiah, H.'
'Begum, Noor Shahina'

_publ_section_title
;
 2-(3,4-Difluorophenyl)-1<i>H</i>-benzimidazole
;
_journal_coeditor_code LH5659
_journal_issue 11
_journal_name_full 'Acta Crystallographica Section E'
_journal_page_first o1689
_journal_paper_doi 10.1107/S1600536813028559
_journal_volume 69
_journal_year 2013
_chemical_formula_iupac 'C13 H8 F2 N2'
_chemical_formula_moiety 'C13 H8 F2 N2'
_chemical_formula_sum 'C13 H8 F2 N2'
_chemical_formula_weight 230.21
_chemical_name_systematic
;
2-(3,4-Difluorophenyl)-1<i>H</i>-benzimidazole
;
_space_group_IT_number 61
_symmetry_cell_setting orthorhombic
_symmetry_space_group_name_Hall '-P 2ac 2ab'
_symmetry_space_group_name_H-M 'P b c a'
_atom_sites_solution_hydrogens geom
_atom_sites_solution_primary direct
_atom_sites_solution_secondary difmap
_audit_creation_method SHELXL-97
_cell_angle_alpha 90.00
_cell_angle_beta 90.00
_cell_angle_gamma 90.00
_cell_formula_units_Z 8
_cell_length_a 8.7195(17)
_cell_length_b 9.9454(19)
_cell_length_c 23.389(4)
_cell_measurement_reflns_used 2209
_cell_measurement_temperature 100(2)
_cell_measurement_theta_max 26.99
_cell_measurement_theta_min 2.91
_cell_volume 2028.3(7)
_computing_cell_refinement 'SAINT-Plus (Bruker, 1998)'
_computing_data_collection 'SMART (Bruker, 1998)'
_computing_data_reduction 'SAINT-Plus (Bruker, 1998)'
_computing_molecular_graphics
;ORTEP-3 for Windows (Farrugia, 2012) and
CAMERON (Watkin <i>et al.</i>, 1996)
;
_computing_publication_material 'WinGX (Farrugia, 2012)'
_computing_structure_refinement 'SHELXL97 (Sheldrick, 2008)'
_computing_structure_solution 'SHELXS97 (Sheldrick, 2008)'
_diffrn_ambient_temperature 100(2)
_diffrn_measured_fraction_theta_full 0.999
_diffrn_measured_fraction_theta_max 0.999
_diffrn_measurement_device_type 'Bruker SMART APEX CCD detector'
_diffrn_measurement_method '\w scans'
_diffrn_radiation_monochromator graphite
_diffrn_radiation_source 'fine-focus sealed tube'
_diffrn_radiation_type MoK\a
_diffrn_radiation_wavelength 0.71073
_diffrn_reflns_av_R_equivalents 0.0667
_diffrn_reflns_av_sigmaI/netI 0.0466
_diffrn_reflns_limit_h_max 10
_diffrn_reflns_limit_h_min -11
_diffrn_reflns_limit_k_max 12
_diffrn_reflns_limit_k_min -11
_diffrn_reflns_limit_l_max 29
_diffrn_reflns_limit_l_min -28
_diffrn_reflns_number 13072
_diffrn_reflns_theta_full 26.99
_diffrn_reflns_theta_max 26.99
_diffrn_reflns_theta_min 2.91
_exptl_absorpt_coefficient_mu 0.117
_exptl_absorpt_correction_T_max 0.9838
_exptl_absorpt_correction_T_min 0.9818
_exptl_absorpt_correction_type multi-scan
_exptl_absorpt_process_details '(SADABS; Bruker, 1998)'
_exptl_crystal_colour yellow
_exptl_crystal_density_diffrn 1.508
_exptl_crystal_density_method 'not measured'
_exptl_crystal_description block
_exptl_crystal_F_000 944
_exptl_crystal_size_max 0.18
_exptl_crystal_size_mid 0.16
_exptl_crystal_size_min 0.16
_refine_diff_density_max 0.470
_refine_diff_density_min -0.314
_refine_ls_extinction_method none
_refine_ls_goodness_of_fit_ref 1.009
_refine_ls_hydrogen_treatment constr
_refine_ls_matrix_type full
_refine_ls_number_parameters 154
_refine_ls_number_reflns 2209
_refine_ls_number_restraints 0
_refine_ls_restrained_S_all 1.009
_refine_ls_R_factor_all 0.0950
_refine_ls_R_factor_gt 0.0593
_refine_ls_shift/su_max 0.000
_refine_ls_shift/su_mean 0.000
_refine_ls_structure_factor_coef Fsqd
_refine_ls_weighting_details 'calc w=1/[\s^2^(Fo^2^)+(0.0725P)^2^+2.7172P] where P=(Fo^2^+2Fc^2^)/3'
_refine_ls_weighting_scheme calc
_refine_ls_wR_factor_gt 0.1422
_refine_ls_wR_factor_ref 0.1558
_reflns_number_gt 1558
_reflns_number_total 2209
_reflns_threshold_expression I>2\s(I)
_cod_data_source_file lh5659sup1.cif
_cod_data_source_block I
_cod_original_cell_volume 2028.2(7)
_cod_database_code 2240733

loop_
_symmetry_equiv_pos_as_xyz
'x, y, z'
'-x+1/2, -y, z+1/2'
'x+1/2, -y+1/2, -z'
'-x, y+1/2, -z+1/2'
'-x, -y, -z'
'x-1/2, y, -z-1/2'
'-x-1/2, y-1/2, z'
'x, -y-1/2, z-1/2'

loop_
_atom_site_type_symbol
_atom_site_label
_atom_site_fract_x
_atom_site_fract_y
_atom_site_fract_z
_atom_site_U_iso_or_equiv
_atom_site_adp_type
_atom_site_calc_flag
_atom_site_refinement_flags
_atom_site_occupancy
_atom_site_symmetry_multiplicity
F F1 0.14852(18) 0.58743(18) 0.48006(8) 0.0366(5) Uani d . 1 1
F F2 0.38138(19) 0.75233(17) 0.50344(7) 0.0341(5) Uani d . 1 1
N N1 0.8188(2) 0.5958(2) 0.36510(9) 0.0174(5) Uani d . 1 1
H H1 0.8081 0.6819 0.3727 0.021 Uiso calc R 1 1
N N2 0.7666(2) 0.3748(2) 0.36264(9) 0.0182(5) Uani d . 1 1
C C1 0.9394(3) 0.5363(2) 0.33662(11) 0.0177(5) Uani d . 1 1
C C2 0.7191(3) 0.4952(2) 0.37920(10) 0.0160(5) Uani d . 1 1
C C3 1.1638(3) 0.4987(3) 0.28151(11) 0.0211(6) Uani d . 1 1
H H3A 1.2526 0.5311 0.2624 0.025 Uiso calc R 1 1
C C4 1.1307(3) 0.3607(3) 0.28051(11) 0.0219(6) Uani d . 1 1
H H4 1.1975 0.3017 0.2605 0.026 Uiso calc R 1 1
C C5 1.0038(3) 0.3082(3) 0.30778(11) 0.0204(6) Uani d . 1 1
H H5 0.9838 0.2143 0.3076 0.025 Uiso calc R 1 1
C C6 0.9064(3) 0.3973(2) 0.33543(11) 0.0175(5) Uani d . 1 1
C C7 1.0692(3) 0.5888(3) 0.30993(11) 0.0212(6) Uani d . 1 1
H H7 1.0918 0.6822 0.3111 0.025 Uiso calc R 1 1
C C8 0.5694(3) 0.5218(2) 0.40631(11) 0.0185(5) Uani d . 1 1
C C9 0.4478(3) 0.4362(3) 0.39494(12) 0.0228(6) Uani d . 1 1
H H9 0.4632 0.3615 0.3703 0.027 Uiso calc R 1 1
C C10 0.3033(3) 0.4573(3) 0.41895(13) 0.0268(6) Uani d . 1 1
H H10 0.2201 0.3988 0.4106 0.032 Uiso calc R 1 1
C C11 0.2849(3) 0.5654(3) 0.45506(12) 0.0233(6) Uani d . 1 1
C C12 0.4062(3) 0.6501(3) 0.46667(12) 0.0216(6) Uani d . 1 1
C C13 0.5477(3) 0.6304(2) 0.44261(11) 0.0188(5) Uani d . 1 1
H H13 0.6298 0.6902 0.4507 0.023 Uiso calc R 1 1

loop_
_atom_site_aniso_label
_atom_site_aniso_U_11
_atom_site_aniso_U_22
_atom_site_aniso_U_33
_atom_site_aniso_U_12
_atom_site_aniso_U_13
_atom_site_aniso_U_23
F1 0.0223(9) 0.0372(10) 0.0504(11) -0.0001(7) 0.0114(8) -0.0089(8)
F2 0.0312(9) 0.0280(9) 0.0430(10) 0.0038(8) 0.0066(8) -0.0127(8)
N1 0.0202(11) 0.0083(9) 0.0236(11) 0.0000(8) 0.0013(9) -0.0010(8)
N2 0.0216(11) 0.0125(10) 0.0204(11) 0.0017(9) -0.0007(9) -0.0011(8)
C1 0.0205(13) 0.0122(11) 0.0204(13) 0.0040(10) -0.0022(10) 0.0001(10)
C2 0.0184(12) 0.0117(11) 0.0178(12) -0.0012(10) -0.0026(10) 0.0017(9)
C3 0.0179(12) 0.0194(13) 0.0261(14) 0.0004(11) 0.0063(11) 0.0005(11)
C4 0.0233(13) 0.0178(13) 0.0247(14) 0.0055(11) 0.0006(11) 0.0001(11)
C5 0.0245(13) 0.0128(12) 0.0240(13) 0.0013(10) -0.0030(11) 0.0002(10)
C6 0.0185(12) 0.0134(12) 0.0205(13) -0.0027(10) -0.0031(10) 0.0023(10)
C7 0.0252(14) 0.0113(12) 0.0270(14) -0.0007(10) 0.0031(11) 0.0012(10)
C8 0.0206(13) 0.0146(12) 0.0202(13) -0.0004(10) -0.0031(10) 0.0047(10)
C9 0.0278(14) 0.0150(12) 0.0257(14) -0.0007(11) 0.0017(11) -0.0045(11)
C10 0.0221(14) 0.0246(14) 0.0337(15) -0.0055(12) -0.0037(12) 0.0003(12)
C11 0.0164(13) 0.0255(14) 0.0281(14) 0.0026(11) 0.0041(11) 0.0033(11)
C12 0.0233(13) 0.0134(12) 0.0280(15) 0.0041(10) -0.0010(11) -0.0011(10)
C13 0.0183(13) 0.0125(12) 0.0257(14) -0.0008(10) -0.0002(11) 0.0022(10)

loop_
_atom_type_symbol
_atom_type_description
_atom_type_scat_dispersion_real
_atom_type_scat_dispersion_imag
_atom_type_scat_source
C C 0.0033 0.0016 'International Tables Vol C Tables 4.2.6.8 and 6.1.1.4'
H H 0.0000 0.0000 'International Tables Vol C Tables 4.2.6.8 and 6.1.1.4'
F F 0.0171 0.0103 'International Tables Vol C Tables 4.2.6.8 and 6.1.1.4'
N N 0.0061 0.0033 'International Tables Vol C Tables 4.2.6.8 and 6.1.1.4'

loop_
_geom_angle_atom_site_label_1
_geom_angle_atom_site_label_2
_geom_angle_atom_site_label_3
_geom_angle
C2 N1 C1 106.7(2)
C2 N1 H1 126.6
C1 N1 H1 126.6
C2 N2 C6 105.2(2)
N1 C1 C7 132.4(2)
N1 C1 C6 105.9(2)
C7 C1 C6 121.6(2)
N2 C2 N1 113.1(2)
N2 C2 C8 124.4(2)
N1 C2 C8 122.4(2)
C7 C3 C4 121.2(2)
C7 C3 H3A 119.4
C4 C3 H3A 119.4
C5 C4 C3 121.8(2)
C5 C4 H4 119.1
C3 C4 H4 119.1
C4 C5 C6 117.7(2)
C4 C5 H5 121.1
C6 C5 H5 121.1
C5 C6 N2 130.2(2)
C5 C6 C1 120.6(2)
N2 C6 C1 109.1(2)
C3 C7 C1 117.1(2)
C3 C7 H7 121.5
C1 C7 H7 121.5
C9 C8 C13 119.5(2)
C9 C8 C2 118.9(2)
C13 C8 C2 121.6(2)
C8 C9 C10 121.4(2)
C8 C9 H9 119.3
C10 C9 H9 119.3
C11 C10 C9 118.0(2)
C11 C10 H10 121.0
C9 C10 H10 121.0
F1 C11 C10 119.8(2)
F1 C11 C12 119.5(2)
C10 C11 C12 120.6(2)
F2 C12 C13 120.9(2)
F2 C12 C11 117.6(2)
C13 C12 C11 121.4(2)
C12 C13 C8 119.1(2)
C12 C13 H13 120.5
C8 C13 H13 120.5

loop_
_geom_bond_atom_site_label_1
_geom_bond_atom_site_label_2
_geom_bond_distance
F1 C11 1.344(3)
F2 C12 1.349(3)
N1 C2 1.366(3)
N1 C1 1.378(3)
N1 H1 0.8800
N2 C2 1.326(3)
N2 C6 1.393(3)
C1 C7 1.394(4)
C1 C6 1.412(3)
C2 C8 1.474(4)
C3 C7 1.388(4)
C3 C4 1.403(4)
C3 H3A 0.9500
C4 C5 1.380(4)
C4 H4 0.9500
C5 C6 1.388(4)
C5 H5 0.9500
C7 H7 0.9500
C8 C9 1.386(4)
C8 C13 1.386(4)
C9 C10 1.396(4)
C9 H9 0.9500
C10 C11 1.376(4)
C10 H10 0.9500
C11 C12 1.379(4)
C12 C13 1.371(4)
C13 H13 0.9500

loop_
_geom_hbond_atom_site_label_D
_geom_hbond_atom_site_label_H
_geom_hbond_atom_site_label_A
_geom_hbond_site_symmetry_A
_geom_hbond_distance_DH
_geom_hbond_distance_HA
_geom_hbond_distance_DA
_geom_hbond_angle_DHA
N1 H1 N2 7_765 0.88 2.04 2.874(3) 158
C13 H13 F2 3_566 0.95 2.51 3.379(3) 153
C3 H3A Cg 6_656 0.95 2.89 3.529(3) 125

loop_
_geom_torsion_atom_site_label_1
_geom_torsion_atom_site_label_2
_geom_torsion_atom_site_label_3
_geom_torsion_atom_site_label_4
_geom_torsion
C2 N1 C1 C7 176.2(3)
C2 N1 C1 C6 -0.7(3)
C6 N2 C2 N1 -0.5(3)
C6 N2 C2 C8 175.3(2)
C1 N1 C2 N2 0.7(3)
C1 N1 C2 C8 -175.1(2)
C7 C3 C4 C5 -0.3(4)
C3 C4 C5 C6 1.6(4)
C4 C5 C6 N2 175.1(2)
C4 C5 C6 C1 -1.6(4)
C2 N2 C6 C5 -177.0(3)
C2 N2 C6 C1 0.0(3)
N1 C1 C6 C5 177.8(2)
C7 C1 C6 C5 0.5(4)
N1 C1 C6 N2 0.4(3)
C7 C1 C6 N2 -176.8(2)
C4 C3 C7 C1 -0.8(4)
N1 C1 C7 C3 -175.7(3)
C6 C1 C7 C3 0.7(4)
N2 C2 C8 C9 -26.6(4)
N1 C2 C8 C9 148.7(2)
N2 C2 C8 C13 153.6(2)
N1 C2 C8 C13 -31.1(4)
C13 C8 C9 C10 0.5(4)
C2 C8 C9 C10 -179.4(2)
C8 C9 C10 C11 -0.8(4)
C9 C10 C11 F1 -178.5(2)
C9 C10 C11 C12 0.4(4)
F1 C11 C12 F2 0.3(4)
C10 C11 C12 F2 -178.5(2)
F1 C11 C12 C13 179.2(2)
C10 C11 C12 C13 0.4(4)
F2 C12 C13 C8 178.2(2)
C11 C12 C13 C8 -0.7(4)
C9 C8 C13 C12 0.3(4)
C2 C8 C13 C12 -179.9(2)

_cod_database_fobs_code 2240733
